data_4344188
loop_
_publ_author_name
'Banks, E.'
'Post, B.'
'Greenblatt, M.'

_publ_section_title
;
 The crystal structures of synthetic spodiosites. Ca2 V O4 Cl and Ca2 As
 O4 Cl
;
_journal_name_full 'Inorganic Chemistry'
_journal_page_first 2259
_journal_page_last 2264
_journal_volume 9
_journal_year 1970
_chemical_formula_sum 'Ca2 Cl O4 V'
_chemical_name_systematic 'Ca2 (V O4) Cl'
_space_group_IT_number 57
_symmetry_space_group_name_Hall '-P 2c 2b'
_symmetry_space_group_name_H-M 'P b c m'
_cell_angle_alpha 90
_cell_angle_beta 90
_cell_angle_gamma 90
_cell_formula_units_Z 4
_cell_length_a 6.311
_cell_length_b 7.14
_cell_length_c 11.052
_cell_volume 498.009
_citation_journal_id_ASTM INOCAJ
_cod_data_source_file Banks_INOCAJ_1970_1179.cif
_cod_data_source_block Ca2Cl1O4V1
_cod_original_cell_volume 498.0091
_cod_original_formula_sum 'Ca2 Cl1 O4 V1'
_cod_database_code 4344188

loop_
_symmetry_equiv_pos_as_xyz
x,y,z
-x,-y,z+1/2
x,-y+1/2,-z
-x,y+1/2,-z+1/2
-x,-y,-z
x,y,-z-1/2
-x,y-1/2,z
x,-y-1/2,z-1/2

loop_
_atom_site_label
_atom_site_type_symbol
_atom_site_fract_x
_atom_site_fract_y
_atom_site_fract_z
_atom_site_occupancy
_atom_site_U_iso_or_equiv
O1 O-2 0.0345 0.7308 0.3762 1 0.0
Cl1 Cl-1 0.4886 0.1944 0.25 1 0.0
Ca2 Ca+2 0.1395 0.4717 0.25 1 0.0
O2 O-2 0.7103 0.5652 0.5285 1 0.0
Ca1 Ca+2 0.6218 0.25 0 1 0.0
V1 V+5 0.1266 0.25 0 1 0.0
